data_4078642
loop_
_publ_author_name
'Streubel, Rainer'
'Schneider, Eva'
'Schnakenburg, Gregor'

_publ_section_title
;
 Novel Spirooxaphosphirane Complexes
;
_journal_issue 13
_journal_name_full Organometallics
_journal_page_first 4707
_journal_paper_doi 10.1021/om300152y
_journal_volume 31
_journal_year 2012
_chemical_formula_moiety 'C19 H21 O7 P W'
_chemical_formula_sum 'C19 H21 O7 P W'
_chemical_formula_weight 576.18
_chemical_name_systematic
; 
 ? 
;
_space_group_IT_number 14
_symmetry_cell_setting monoclinic
_symmetry_space_group_name_Hall '-P 2ybc'
_symmetry_space_group_name_H-M 'P 1 21/c 1'
_atom_sites_solution_hydrogens geom
_atom_sites_solution_primary direct
_atom_sites_solution_secondary difmap
_audit_creation_method SHELXL-97
_cell_angle_alpha 90.00
_cell_angle_beta 96.470(2)
_cell_angle_gamma 90.00
_cell_formula_units_Z 4
_cell_length_a 10.8467(6)
_cell_length_b 14.8130(8)
_cell_length_c 12.9188(7)
_cell_measurement_reflns_used 2914
_cell_measurement_temperature 100(2)
_cell_measurement_theta_max 24.66
_cell_measurement_theta_min 2.34
_cell_volume 2062.47(19)
_computing_cell_refinement 'Bruker SAINT'
_computing_data_collection 'Bruker APEX2'
_computing_data_reduction 'Bruker SAINT'
_computing_molecular_graphics 'Bruker SHELXTL'
_computing_publication_material 'Bruker SHELXTL'
_computing_structure_refinement 'SHELXL-97 (Sheldrick, 2008)'
_computing_structure_solution 'SHELXS-97 (Sheldrick, 2008)'
_diffrn_ambient_temperature 100(2)
_diffrn_measured_fraction_theta_full 0.998
_diffrn_measured_fraction_theta_max 0.998
_diffrn_measurement_device_type 'Bruker X8-KappaApexII'
_diffrn_measurement_method '\f and \w scans'
_diffrn_radiation_monochromator graphite
_diffrn_radiation_source 'fine-focus sealed tube'
_diffrn_radiation_type MoK\a
_diffrn_radiation_wavelength 0.71073
_diffrn_reflns_av_R_equivalents 0.0545
_diffrn_reflns_av_sigmaI/netI 0.0585
_diffrn_reflns_limit_h_max 14
_diffrn_reflns_limit_h_min -14
_diffrn_reflns_limit_k_max 19
_diffrn_reflns_limit_k_min -16
_diffrn_reflns_limit_l_max 16
_diffrn_reflns_limit_l_min -17
_diffrn_reflns_number 16041
_diffrn_reflns_theta_full 28.00
_diffrn_reflns_theta_max 28.00
_diffrn_reflns_theta_min 2.10
_diffrn_standards_number 0
_exptl_absorpt_coefficient_mu 5.715
_exptl_absorpt_correction_T_max 0.8036
_exptl_absorpt_correction_T_min 0.2880
_exptl_absorpt_correction_type empirical
_exptl_absorpt_process_details 'Sadabs 2009/2'
_exptl_crystal_colour 'light brown'
_exptl_crystal_density_diffrn 1.856
_exptl_crystal_density_method 'not measured'
_exptl_crystal_description plate
_exptl_crystal_F_000 1120
_exptl_crystal_size_max 0.29
_exptl_crystal_size_mid 0.23
_exptl_crystal_size_min 0.04
_refine_diff_density_max 1.627
_refine_diff_density_min -1.815
_refine_diff_density_rms 0.154
_refine_ls_extinction_method none
_refine_ls_goodness_of_fit_ref 1.023
_refine_ls_hydrogen_treatment constr
_refine_ls_matrix_type full
_refine_ls_number_parameters 277
_refine_ls_number_reflns 4974
_refine_ls_number_restraints 0
_refine_ls_restrained_S_all 1.023
_refine_ls_R_factor_all 0.0537
_refine_ls_R_factor_gt 0.0349
_refine_ls_shift/su_max 0.002
_refine_ls_shift/su_mean 0.000
_refine_ls_structure_factor_coef Fsqd
_refine_ls_weighting_details 'calc w=1/[\s^2^(Fo^2^)+(0.0253P)^2^+0.0000P] where P=(Fo^2^+2Fc^2^)/3'
_refine_ls_weighting_scheme calc
_refine_ls_wR_factor_gt 0.0666
_refine_ls_wR_factor_ref 0.0732
_reflns_number_gt 3763
_reflns_number_total 4974
_reflns_threshold_expression >2sigma(I)
_cod_data_source_file om300152y_si_002.cif
_cod_data_source_block Greg1764f
_cod_original_sg_symbol_H-M 'P 21/c'
_cod_database_code 4078642

loop_
_symmetry_equiv_pos_as_xyz
'x, y, z'
'-x, y+1/2, -z+1/2'
'-x, -y, -z'
'x, -y-1/2, z-1/2'

loop_
_atom_site_label
_atom_site_type_symbol
_atom_site_fract_x
_atom_site_fract_y
_atom_site_fract_z
_atom_site_U_iso_or_equiv
_atom_site_adp_type
_atom_site_occupancy
_atom_site_symmetry_multiplicity
_atom_site_calc_flag
_atom_site_refinement_flags
_atom_site_disorder_assembly
_atom_site_disorder_group
C1 C 0.7819(4) 1.0193(3) 0.4230(3) 0.0242(10) Uani 1 1 d . C .
C2 C 0.6792(5) 1.0198(4) 0.4935(4) 0.0365(13) Uani 1 1 d . . .
H2A H 0.6016 1.0431 0.4551 0.044 Uiso 1 1 calc R A 1
H2B H 0.6638 0.9577 0.5172 0.044 Uiso 1 1 calc R A 1
C5 C 0.8557(5) 1.1050(3) 0.4507(4) 0.0327(12) Uani 1 1 d . . .
H5A H 0.8593 1.1445 0.3894 0.039 Uiso 1 1 calc R B 1
H5B H 0.9410 1.0915 0.4828 0.039 Uiso 1 1 calc R B 1
C6 C 0.8942(4) 0.9825(3) 0.2212(4) 0.0233(10) Uani 1 1 d . . .
C7 C 0.9250(4) 0.8957(3) 0.1705(4) 0.0242(10) Uani 1 1 d . . .
C8 C 0.8857(4) 0.9011(3) 0.0669(4) 0.0252(10) Uani 1 1 d . . .
C9 C 0.8254(4) 0.9896(3) 0.0452(3) 0.0233(10) Uani 1 1 d . . .
C10 C 0.8275(4) 1.0373(3) 0.1334(4) 0.0245(11) Uani 1 1 d . . .
C11 C 1.0106(5) 1.0288(3) 0.2763(4) 0.0307(12) Uani 1 1 d . . .
H11A H 1.0393 0.9958 0.3402 0.046 Uiso 1 1 calc R . .
H11B H 0.9903 1.0911 0.2939 0.046 Uiso 1 1 calc R . .
H11C H 1.0761 1.0292 0.2300 0.046 Uiso 1 1 calc R . .
C12 C 0.9980(5) 0.8226(3) 0.2270(4) 0.0307(12) Uani 1 1 d . . .
H12A H 0.9908 0.7673 0.1850 0.046 Uiso 1 1 calc R . .
H12B H 0.9661 0.8115 0.2939 0.046 Uiso 1 1 calc R . .
H12C H 1.0854 0.8406 0.2393 0.046 Uiso 1 1 calc R . .
C13 C 0.8995(5) 0.8318(4) -0.0143(4) 0.0359(13) Uani 1 1 d . . .
H13A H 0.9408 0.7784 0.0181 0.054 Uiso 1 1 calc R . .
H13B H 0.9493 0.8565 -0.0664 0.054 Uiso 1 1 calc R . .
H13C H 0.8173 0.8148 -0.0482 0.054 Uiso 1 1 calc R . .
C14 C 0.7752(5) 1.0205(4) -0.0623(4) 0.0332(12) Uani 1 1 d . . .
H14A H 0.7032 1.0597 -0.0578 0.050 Uiso 1 1 calc R . .
H14B H 0.7501 0.9679 -0.1056 0.050 Uiso 1 1 calc R . .
H14C H 0.8395 1.0540 -0.0936 0.050 Uiso 1 1 calc R . .
C15 C 0.7751(5) 1.1289(3) 0.1486(4) 0.0384(13) Uani 1 1 d . . .
H15A H 0.7455 1.1551 0.0807 0.058 Uiso 1 1 calc R . .
H15B H 0.8396 1.1677 0.1843 0.058 Uiso 1 1 calc R . .
H15C H 0.7058 1.1240 0.1908 0.058 Uiso 1 1 calc R . .
C16 C 0.4258(5) 0.7992(4) 0.2062(4) 0.0378(13) Uani 1 1 d . C .
C17 C 0.6912(5) 0.7529(4) 0.2177(4) 0.0355(13) Uani 1 1 d . C .
C18 C 0.5782(4) 0.8938(3) 0.0887(4) 0.0257(11) Uani 1 1 d . C .
C19 C 0.4907(5) 0.9809(4) 0.2633(4) 0.0294(11) Uani 1 1 d . C .
C20 C 0.5721(5) 0.8247(4) 0.3940(4) 0.0384(13) Uani 1 1 d . C .
O1 O 0.8506(3) 0.9327(2) 0.4251(2) 0.0253(7) Uani 1 1 d . . .
O3 O 0.3314(4) 0.7648(3) 0.1841(3) 0.0591(13) Uani 1 1 d . . .
O4 O 0.7494(4) 0.6925(3) 0.2007(3) 0.0472(11) Uani 1 1 d . . .
O5 O 0.5621(3) 0.9044(3) 0.0011(3) 0.0353(9) Uani 1 1 d . . .
O6 O 0.4404(4) 1.0477(3) 0.2720(3) 0.0457(11) Uani 1 1 d . . .
O7 O 0.5602(4) 0.8020(3) 0.4762(3) 0.0569(12) Uani 1 1 d . . .
P P 0.77400(11) 0.95152(8) 0.30751(9) 0.0216(3) Uani 1 1 d . C .
W W 0.586144(18) 0.864302(13) 0.244326(15) 0.02473(7) Uani 1 1 d . . .
O2 O 0.7159(5) 1.0748(6) 0.5785(5) 0.042(2) Uani 0.760(19) 1 d P C 1
C4 C 0.7750(16) 1.1466(7) 0.5305(7) 0.038(3) Uani 0.760(19) 1 d P C 1
H4A H 0.8277 1.1816 0.5837 0.046 Uiso 0.760(19) 1 calc PR C 1
H4B H 0.7121 1.1877 0.4946 0.046 Uiso 0.760(19) 1 calc PR C 1
O2S O 0.842(2) 1.1379(13) 0.5485(13) 0.026(5) Uani 0.240(19) 1 d P C 2
C4S C 0.711(3) 1.124(2) 0.542(2) 0.025(6) Uani 0.240(19) 1 d P C 2
H4S1 H 0.6672 1.1700 0.4968 0.029 Uiso 0.240(19) 1 calc PR C 2
H4S2 H 0.6834 1.1290 0.6126 0.029 Uiso 0.240(19) 1 calc PR C 2

loop_
_atom_site_aniso_label
_atom_site_aniso_U_11
_atom_site_aniso_U_22
_atom_site_aniso_U_33
_atom_site_aniso_U_23
_atom_site_aniso_U_13
_atom_site_aniso_U_12
C1 0.027(3) 0.026(3) 0.018(2) -0.001(2) -0.0027(19) 0.004(2)
C2 0.040(3) 0.040(3) 0.029(3) -0.006(2) 0.004(2) 0.007(3)
C5 0.046(3) 0.028(3) 0.022(3) -0.006(2) -0.007(2) 0.001(2)
C6 0.025(3) 0.021(2) 0.023(2) 0.000(2) 0.000(2) -0.001(2)
C7 0.022(2) 0.028(3) 0.022(2) 0.000(2) 0.0011(19) -0.001(2)
C8 0.026(3) 0.028(3) 0.022(2) -0.001(2) 0.005(2) -0.005(2)
C9 0.022(2) 0.028(3) 0.020(2) 0.003(2) 0.0015(19) 0.001(2)
C10 0.023(3) 0.028(3) 0.022(2) 0.004(2) -0.001(2) -0.003(2)
C11 0.024(3) 0.037(3) 0.031(3) -0.003(2) 0.000(2) -0.006(2)
C12 0.035(3) 0.034(3) 0.023(3) 0.003(2) -0.001(2) 0.006(2)
C13 0.041(3) 0.042(3) 0.025(3) -0.007(2) 0.007(2) 0.003(3)
C14 0.033(3) 0.040(3) 0.026(3) 0.007(2) 0.003(2) 0.001(2)
C15 0.049(4) 0.030(3) 0.035(3) 0.001(2) -0.002(3) 0.008(3)
C16 0.041(3) 0.045(3) 0.027(3) 0.008(2) -0.003(2) -0.009(3)
C17 0.044(3) 0.030(3) 0.030(3) 0.003(2) -0.005(2) -0.008(3)
C18 0.022(2) 0.027(3) 0.028(3) -0.001(2) 0.001(2) -0.004(2)
C19 0.021(3) 0.044(3) 0.021(2) 0.000(2) -0.005(2) 0.000(2)
C20 0.047(4) 0.037(3) 0.030(3) 0.005(3) -0.004(3) -0.004(3)
O1 0.0280(18) 0.0274(19) 0.0193(16) 0.0006(14) -0.0025(14) 0.0038(15)
O3 0.051(3) 0.068(3) 0.054(3) 0.015(2) -0.011(2) -0.037(2)
O4 0.049(3) 0.027(2) 0.063(3) -0.005(2) -0.004(2) 0.005(2)
O5 0.036(2) 0.047(2) 0.0220(19) 0.0038(17) -0.0014(16) -0.0088(18)
O6 0.047(3) 0.049(3) 0.038(2) -0.0063(19) -0.0051(19) 0.020(2)
O7 0.085(4) 0.056(3) 0.030(2) 0.013(2) 0.005(2) -0.009(2)
P 0.0228(6) 0.0230(7) 0.0180(6) -0.0016(5) -0.0020(5) 0.0016(5)
W 0.02552(11) 0.02695(12) 0.02063(10) 0.00146(9) -0.00215(7) -0.00336(9)
O2 0.045(3) 0.051(6) 0.027(3) -0.009(3) -0.003(2) 0.008(3)
C4 0.053(9) 0.037(6) 0.023(5) -0.010(4) -0.005(6) 0.001(6)
O2S 0.019(10) 0.037(10) 0.020(8) -0.010(7) -0.006(7) -0.003(8)
C4S 0.043(18) 0.013(16) 0.021(13) 0.000(11) 0.021(12) 0.007(12)

loop_
_atom_type_symbol
_atom_type_description
_atom_type_scat_dispersion_real
_atom_type_scat_dispersion_imag
_atom_type_scat_source
C C 0.0033 0.0016 'International Tables Vol C Tables 4.2.6.8 and 6.1.1.4'
H H 0.0000 0.0000 'International Tables Vol C Tables 4.2.6.8 and 6.1.1.4'
O O 0.0106 0.0060 'International Tables Vol C Tables 4.2.6.8 and 6.1.1.4'
P P 0.1023 0.0942 'International Tables Vol C Tables 4.2.6.8 and 6.1.1.4'
W W -0.8490 6.8722 'International Tables Vol C Tables 4.2.6.8 and 6.1.1.4'

loop_
_geom_angle_atom_site_label_1
_geom_angle_atom_site_label_2
_geom_angle_atom_site_label_3
_geom_angle
O1 C1 C2 113.3(4)
O1 C1 C5 117.9(4)
C2 C1 C5 104.9(4)
O1 C1 P 60.5(2)
C2 C1 P 122.2(4)
C5 C1 P 129.6(4)
O2 C2 C1 108.3(5)
O2 C2 C4S 30.6(9)
C1 C2 C4S 95.5(10)
O2 C2 H2A 110.0
C1 C2 H2A 110.0
C4S C2 H2A 89.8
O2 C2 H2B 110.0
C1 C2 H2B 110.0
C4S C2 H2B 140.1
H2A C2 H2B 108.4
O2S C5 C1 113.9(9)
O2S C5 C4 29.0(7)
C1 C5 C4 99.6(6)
O2S C5 H5A 122.8
C1 C5 H5A 111.9
C4 C5 H5A 111.9
O2S C5 H5B 82.9
C1 C5 H5B 111.9
C4 C5 H5B 111.9
H5A C5 H5B 109.6
C7 C6 C10 104.2(4)
C7 C6 C11 111.9(4)
C10 C6 C11 113.9(4)
C7 C6 P 104.8(3)
C10 C6 P 105.9(3)
C11 C6 P 115.2(3)
C8 C7 C12 128.1(5)
C8 C7 C6 108.6(4)
C12 C7 C6 123.0(4)
C7 C8 C9 108.8(4)
C7 C8 C13 127.4(5)
C9 C8 C13 123.8(4)
C10 C9 C8 110.0(4)
C10 C9 C14 126.5(4)
C8 C9 C14 123.4(4)
C9 C10 C15 128.4(4)
C9 C10 C6 108.4(4)
C15 C10 C6 123.2(4)
C6 C11 H11A 109.5
C6 C11 H11B 109.5
H11A C11 H11B 109.5
C6 C11 H11C 109.5
H11A C11 H11C 109.5
H11B C11 H11C 109.5
C7 C12 H12A 109.5
C7 C12 H12B 109.5
H12A C12 H12B 109.5
C7 C12 H12C 109.5
H12A C12 H12C 109.5
H12B C12 H12C 109.5
C8 C13 H13A 109.5
C8 C13 H13B 109.5
H13A C13 H13B 109.5
C8 C13 H13C 109.5
H13A C13 H13C 109.5
H13B C13 H13C 109.5
C9 C14 H14A 109.5
C9 C14 H14B 109.5
H14A C14 H14B 109.5
C9 C14 H14C 109.5
H14A C14 H14C 109.5
H14B C14 H14C 109.5
C10 C15 H15A 109.5
C10 C15 H15B 109.5
H15A C15 H15B 109.5
C10 C15 H15C 109.5
H15A C15 H15C 109.5
H15B C15 H15C 109.5
O3 C16 W 177.5(5)
O4 C17 W 178.3(5)
O5 C18 W 172.3(4)
O6 C19 W 177.5(5)
O7 C20 W 177.7(5)
C1 O1 P 69.0(2)
O1 P C1 50.52(18)
O1 P C6 105.96(19)
C1 P C6 112.9(2)
O1 P W 121.33(13)
C1 P W 121.87(17)
C6 P W 122.45(15)
C16 W C19 89.9(2)
C16 W C20 86.5(2)
C19 W C20 92.1(2)
C16 W C18 85.5(2)
C19 W C18 88.35(19)
C20 W C18 172.0(2)
C16 W C17 93.1(2)
C19 W C17 175.3(2)
C20 W C17 91.7(2)
C18 W C17 88.3(2)
C16 W P 173.84(17)
C19 W P 85.90(14)
C20 W P 89.09(16)
C18 W P 98.88(13)
C17 W P 91.31(15)
C2 O2 C4 101.4(6)
O2 C4 C5 108.0(7)
O2 C4 H4A 110.1
C5 C4 H4A 110.1
O2 C4 H4B 110.1
C5 C4 H4B 110.1
H4A C4 H4B 108.4
C5 O2S C4S 96.0(16)
O2S C4S C2 108.3(18)
O2S C4S H4S1 110.0
C2 C4S H4S1 110.0
O2S C4S H4S2 110.0
C2 C4S H4S2 110.0
H4S1 C4S H4S2 108.4

loop_
_geom_bond_atom_site_label_1
_geom_bond_atom_site_label_2
_geom_bond_distance
C1 O1 1.482(5)
C1 C2 1.516(7)
C1 C5 1.522(7)
C1 P 1.792(5)
C2 O2 1.389(7)
C2 C4S 1.69(3)
C2 H2A 0.9900
C2 H2B 0.9900
C5 O2S 1.377(16)
C5 C4 1.553(13)
C5 H5A 0.9900
C5 H5B 0.9900
C6 C7 1.497(6)
C6 C10 1.512(6)
C6 C11 1.540(6)
C6 P 1.865(5)
C7 C8 1.361(6)
C7 C12 1.484(6)
C8 C9 1.477(6)
C8 C13 1.488(7)
C9 C10 1.339(6)
C9 C14 1.505(6)
C10 C15 1.492(6)
C11 H11A 0.9800
C11 H11B 0.9800
C11 H11C 0.9800
C12 H12A 0.9800
C12 H12B 0.9800
C12 H12C 0.9800
C13 H13A 0.9800
C13 H13B 0.9800
C13 H13C 0.9800
C14 H14A 0.9800
C14 H14B 0.9800
C14 H14C 0.9800
C15 H15A 0.9800
C15 H15B 0.9800
C15 H15C 0.9800
C16 O3 1.150(6)
C16 W 2.002(6)
C17 O4 1.131(6)
C17 W 2.056(6)
C18 O5 1.137(5)
C18 W 2.049(5)
C19 O6 1.141(6)
C19 W 2.042(5)
C20 O7 1.134(6)
C20 W 2.043(5)
O1 P 1.671(3)
P W 2.4723(12)
O2 C4 1.420(12)
C4 H4A 0.9900
C4 H4B 0.9900
O2S C4S 1.43(3)
C4S H4S1 0.9900
C4S H4S2 0.9900

loop_
_geom_torsion_atom_site_label_1
_geom_torsion_atom_site_label_2
_geom_torsion_atom_site_label_3
_geom_torsion_atom_site_label_4
_geom_torsion
O1 C1 C2 O2 108.1(6)
C5 C1 C2 O2 -21.8(7)
P C1 C2 O2 176.8(5)
O1 C1 C2 C4S 136.6(12)
C5 C1 C2 C4S 6.7(12)
P C1 C2 C4S -154.7(11)
O1 C1 C5 O2S -104.7(12)
C2 C1 C5 O2S 22.4(13)
P C1 C5 O2S -178.1(12)
O1 C1 C5 C4 -131.1(6)
C2 C1 C5 C4 -4.0(6)
P C1 C5 C4 155.4(6)
C10 C6 C7 C8 2.1(5)
C11 C6 C7 C8 -121.5(5)
P C6 C7 C8 113.0(4)
C10 C6 C7 C12 176.4(4)
C11 C6 C7 C12 52.9(6)
P C6 C7 C12 -72.6(5)
C12 C7 C8 C9 -175.3(5)
C6 C7 C8 C9 -1.3(5)
C12 C7 C8 C13 4.4(9)
C6 C7 C8 C13 178.4(5)
C7 C8 C9 C10 -0.1(6)
C13 C8 C9 C10 -179.8(5)
C7 C8 C9 C14 177.5(5)
C13 C8 C9 C14 -2.2(7)
C8 C9 C10 C15 -178.6(5)
C14 C9 C10 C15 3.9(8)
C8 C9 C10 C6 1.4(5)
C14 C9 C10 C6 -176.1(5)
C7 C6 C10 C9 -2.1(5)
C11 C6 C10 C9 120.1(5)
P C6 C10 C9 -112.3(4)
C7 C6 C10 C15 177.9(4)
C11 C6 C10 C15 -59.9(6)
P C6 C10 C15 67.6(5)
C2 C1 O1 P 115.0(4)
C5 C1 O1 P -122.0(4)
C1 O1 P C6 106.7(3)
C1 O1 P W -107.4(2)
C2 C1 P O1 -100.4(5)
C5 C1 P O1 103.2(5)
O1 C1 P C6 -92.2(3)
C2 C1 P C6 167.4(4)
C5 C1 P C6 11.0(5)
O1 C1 P W 106.3(2)
C2 C1 P W 5.9(5)
C5 C1 P W -150.4(4)
C7 C6 P O1 94.4(3)
C10 C6 P O1 -155.8(3)
C11 C6 P O1 -29.0(4)
C7 C6 P C1 147.7(3)
C10 C6 P C1 -102.5(3)
C11 C6 P C1 24.3(4)
C7 C6 P W -50.9(3)
C10 C6 P W 58.8(3)
C11 C6 P W -174.4(3)
O3 C16 W C19 9(11)
O3 C16 W C20 101(11)
O3 C16 W C18 -80(11)
O3 C16 W C17 -168(11)
O3 C16 W P 56(12)
O6 C19 W C16 -137(10)
O6 C19 W C20 137(10)
O6 C19 W C18 -51(10)
O6 C19 W C17 -6(12)
O6 C19 W P 48(10)
O7 C20 W C16 -15(13)
O7 C20 W C19 75(13)
O7 C20 W C18 -18(14)
O7 C20 W C17 -108(13)
O7 C20 W P 161(13)
O5 C18 W C16 -4(3)
O5 C18 W C19 -94(3)
O5 C18 W C20 0(4)
O5 C18 W C17 90(3)
O5 C18 W P -179(100)
O4 C17 W C16 98(16)
O4 C17 W C19 -32(18)
O4 C17 W C20 -175(100)
O4 C17 W C18 13(16)
O4 C17 W P -86(16)
O1 P W C16 61.2(15)
C1 P W C16 1.1(15)
C6 P W C16 -158.5(15)
O1 P W C19 108.9(2)
C1 P W C19 48.8(2)
C6 P W C19 -110.9(2)
O1 P W C20 16.8(2)
C1 P W C20 -43.4(2)
C6 P W C20 157.0(2)
O1 P W C18 -163.4(2)
C1 P W C18 136.5(2)
C6 P W C18 -23.2(2)
O1 P W C17 -74.9(2)
C1 P W C17 -135.1(2)
C6 P W C17 65.3(2)
C1 C2 O2 C4 39.5(10)
C4S C2 O2 C4 -29.4(19)
C2 O2 C4 C5 -42.7(11)
O2S C5 C4 O2 -94(2)
C1 C5 C4 O2 28.4(10)
C1 C5 O2S C4S -43(2)
C4 C5 O2S C4S 22.3(19)
C5 O2S C4S C2 45(2)
O2 C2 C4S O2S 84(3)
C1 C2 C4S O2S -33(2)
